data_7012228
loop_
_publ_author_name
'Dervisi, Athanasia'
'Jenkins, Robert L.'
'Malik, K. M. Abdul'
'Hursthouse, Michael B.'
'Coles, Simon'

_publ_section_title
;
 Synthesis of Ni(ii), Pd(ii) and Pt(ii) complexes containing chiral
 phosphino-thiol and -thioether ligands
;
_journal_issue 6
_journal_name_full 'Dalton Transactions'
_journal_page_first 1133
_journal_paper_doi 10.1039/b209142a
_journal_year 2003
_chemical_formula_sum 'C32 H36.4 Cl2 Ni2 O0.2 P2 S2'
_chemical_formula_weight 738.59
_chemical_name_systematic
;
?
;
_space_group_IT_number 2
_symmetry_cell_setting triclinic
_symmetry_space_group_name_Hall '-P 1'
_symmetry_space_group_name_H-M 'P -1'
_atom_sites_solution_hydrogens geom
_atom_sites_solution_primary direct
_atom_sites_solution_secondary difmap
_audit_creation_method SHELXL-97
_cell_angle_alpha 76.37(3)
_cell_angle_beta 79.93(3)
_cell_angle_gamma 65.29(3)
_cell_formula_units_Z 2
_cell_length_a 11.523(2)
_cell_length_b 12.031(2)
_cell_length_c 13.325(3)
_cell_measurement_reflns_used 17257
_cell_measurement_temperature 120(2)
_cell_measurement_theta_max 27.48
_cell_measurement_theta_min 2.91
_cell_volume 1624.8(7)
_computing_cell_refinement 'DENZO, COLLECT'
_computing_data_collection 'DENZO (Otwinowski & Minor, 1997) & COLLECT (Hooft, 1998)'
_computing_data_reduction 'DENZO, COLLECT'
_computing_molecular_graphics 'CAMERON (Watkin, Pearce 1993)'
_computing_structure_refinement 'SHELXL-97 (Sheldrick, 1997)'
_computing_structure_solution 'SHELXS-97 (Sheldrick, 1990)'
_diffrn_ambient_temperature 120(2)
_diffrn_detector_area_resol_mean 9.091
_diffrn_measured_fraction_theta_full 0.987
_diffrn_measured_fraction_theta_max 0.987
_diffrn_measurement_device_type 'Nonius KappaCCD Area Detector'
_diffrn_measurement_method '\f and \w scans'
_diffrn_radiation_monochromator graphite
_diffrn_radiation_source 'Nonius FR591 rotating anode'
_diffrn_radiation_type MoK\a
_diffrn_radiation_wavelength 0.71073
_diffrn_reflns_av_R_equivalents 0.0560
_diffrn_reflns_av_sigmaI/netI 0.0451
_diffrn_reflns_limit_h_max 14
_diffrn_reflns_limit_h_min -14
_diffrn_reflns_limit_k_max 15
_diffrn_reflns_limit_k_min -15
_diffrn_reflns_limit_l_max 17
_diffrn_reflns_limit_l_min -15
_diffrn_reflns_number 26806
_diffrn_reflns_theta_full 27.49
_diffrn_reflns_theta_max 27.49
_diffrn_reflns_theta_min 2.93
_diffrn_standards_decay_% 0
_exptl_absorpt_coefficient_mu 1.573
_exptl_absorpt_correction_T_max 0.8337
_exptl_absorpt_correction_T_min 0.6852
_exptl_absorpt_correction_type multi-scan
_exptl_crystal_colour 'dark red'
_exptl_crystal_density_diffrn 1.510
_exptl_crystal_density_method 'not measured'
_exptl_crystal_description prism
_exptl_crystal_F_000 764
_exptl_crystal_size_max 0.26
_exptl_crystal_size_mid 0.14
_exptl_crystal_size_min 0.12
_refine_diff_density_max 0.399
_refine_diff_density_min -0.679
_refine_diff_density_rms 0.090
_refine_ls_extinction_coef 0.0008(5)
_refine_ls_extinction_expression Fc^*^=kFc[1+0.001xFc^2^\l^3^/sin(2\q)]^-1/4^
_refine_ls_extinction_method SHELXL
_refine_ls_goodness_of_fit_ref 1.114
_refine_ls_hydrogen_treatment mixed
_refine_ls_matrix_type full
_refine_ls_number_parameters 369
_refine_ls_number_reflns 7363
_refine_ls_number_restraints 0
_refine_ls_restrained_S_all 1.114
_refine_ls_R_factor_all 0.0409
_refine_ls_R_factor_gt 0.0299
_refine_ls_shift/su_max 0.008
_refine_ls_shift/su_mean 0.001
_refine_ls_structure_factor_coef Fsqd
_refine_ls_weighting_details 'calc w=1/[\s^2^(Fo^2^)+(0.0334P)^2^+0.0000P] where P=(Fo^2^+2Fc^2^)/3'
_refine_ls_weighting_scheme calc
_refine_ls_wR_factor_gt 0.0701
_refine_ls_wR_factor_ref 0.0737
_reflns_number_gt 6188
_reflns_number_total 7363
_reflns_threshold_expression >2sigma(I)
_cod_data_source_file b209142a.txt
_cod_data_source_block 1
_cod_depositor_comments
;
The following automatic conversions were performed:
'_symmetry_cell_setting' value 'Triclinic' changed to 'triclinic'
according to '/home/saulius/struct/CIF-dictionaries/cif_core.dic'
dictionary named 'cif_core.dic' version 2.4.1 from 2010-06-29.

Automatic conversion script
Id: cif_fix_enum 1527 2010-12-29 10:47:43Z saulius 

The following automatic conversions were performed:

'_exptl_absorpt_correction_type' tag value 'multi-scans' was replaced
with 'multi-scan' value.

Automatic conversion script
Id: cif_fix_values 1646 2011-03-28 12:23:43Z adriana 
;
_cod_original_cell_volume 1624.9(6)
_cod_original_sg_symbol_H-M P-1
_cod_original_formula_sum 'C32 H36.4 Cl2 Ni2 O0.20 P2 S2'
_cod_database_code 7012228

loop_
_symmetry_equiv_pos_as_xyz
'x, y, z'
'-x, -y, -z'

loop_
_atom_site_label
_atom_site_type_symbol
_atom_site_fract_x
_atom_site_fract_y
_atom_site_fract_z
_atom_site_U_iso_or_equiv
_atom_site_adp_type
_atom_site_occupancy
_atom_site_symmetry_multiplicity
_atom_site_calc_flag
_atom_site_refinement_flags
_atom_site_disorder_assembly
_atom_site_disorder_group
O1 O 1.2153(7) 0.4931(7) 0.0387(6) 0.0392(18) Uiso 0.20 1 d P . .
C1 C 0.61635(17) 0.28443(16) 0.16058(13) 0.0180(4) Uani 1 1 d . . .
C2 C 0.72930(18) 0.25890(18) 0.09596(14) 0.0257(4) Uani 1 1 d . . .
H2 H 0.8049 0.2528 0.1203 0.031 Uiso 1 1 calc R . .
C3 C 0.7319(2) 0.2423(2) -0.00408(16) 0.0340(5) Uani 1 1 d . . .
H3 H 0.8096 0.2238 -0.0477 0.041 Uiso 1 1 calc R . .
C4 C 0.6223(2) 0.25251(19) -0.04056(15) 0.0286(5) Uani 1 1 d . . .
H4 H 0.6248 0.2403 -0.1089 0.034 Uiso 1 1 calc R . .
C5 C 0.5093(2) 0.28043(19) 0.02218(15) 0.0289(5) Uani 1 1 d . . .
H5 H 0.4334 0.2891 -0.0034 0.035 Uiso 1 1 calc R . .
C6 C 0.50571(19) 0.29597(19) 0.12261(15) 0.0262(4) Uani 1 1 d . . .
H6 H 0.4276 0.3146 0.1658 0.031 Uiso 1 1 calc R . .
C7 C 0.47036(16) 0.41672(16) 0.33143(14) 0.0175(4) Uani 1 1 d . . .
C8 C 0.43506(18) 0.41700(18) 0.43658(14) 0.0249(4) Uani 1 1 d . . .
H8 H 0.4852 0.3505 0.4858 0.030 Uiso 1 1 calc R . .
C9 C 0.32753(18) 0.51304(18) 0.47085(15) 0.0260(4) Uani 1 1 d . . .
H9 H 0.3043 0.5124 0.5429 0.031 Uiso 1 1 calc R . .
C10 C 0.25470(17) 0.60959(17) 0.39888(15) 0.0230(4) Uani 1 1 d . . .
H10 H 0.1805 0.6751 0.4216 0.028 Uiso 1 1 calc R . .
C11 C 0.28947(17) 0.61105(17) 0.29427(15) 0.0230(4) Uani 1 1 d . . .
H11 H 0.2392 0.6779 0.2453 0.028 Uiso 1 1 calc R . .
C12 C 0.39758(17) 0.51540(17) 0.25986(14) 0.0206(4) Uani 1 1 d . . .
H12 H 0.4216 0.5175 0.1877 0.025 Uiso 1 1 calc R . .
C13 C 0.60320(17) 0.14755(16) 0.36790(14) 0.0198(4) Uani 1 1 d . . .
H13A H 0.5581 0.1605 0.4372 0.024 Uiso 1 1 calc R . .
H13B H 0.5535 0.1223 0.3308 0.024 Uiso 1 1 calc R . .
C14 C 0.73813(16) 0.04664(16) 0.37880(14) 0.0177(4) Uani 1 1 d . . .
H14 H 0.7776 0.0252 0.3092 0.021 Uiso 1 1 calc R . .
C15 C 0.74283(18) -0.07128(17) 0.45464(14) 0.0227(4) Uani 1 1 d . . .
H15A H 0.6972 -0.0489 0.5218 0.027 Uiso 1 1 calc R . .
H15B H 0.8333 -0.1259 0.4666 0.027 Uiso 1 1 calc R . .
C16 C 0.6825(2) -0.14271(19) 0.41577(17) 0.0323(5) Uani 1 1 d . . .
H16A H 0.5917 -0.0906 0.4071 0.048 Uiso 1 1 calc R . .
H16B H 0.6900 -0.2188 0.4662 0.048 Uiso 1 1 calc R . .
H16C H 0.7269 -0.1647 0.3491 0.048 Uiso 1 1 calc R . .
C17 C 1.33003(16) -0.00873(17) 0.21926(13) 0.0176(4) Uani 1 1 d . . .
C18 C 1.35713(17) -0.12212(16) 0.28661(13) 0.0195(4) Uani 1 1 d . . .
H18 H 1.2926 -0.1353 0.3369 0.023 Uiso 1 1 calc R . .
C19 C 1.47923(17) -0.21666(17) 0.28033(14) 0.0222(4) Uani 1 1 d . . .
H19 H 1.4969 -0.2951 0.3250 0.027 Uiso 1 1 calc R . .
C20 C 1.57471(17) -0.19645(18) 0.20910(14) 0.0240(4) Uani 1 1 d . . .
H20 H 1.6579 -0.2609 0.2053 0.029 Uiso 1 1 calc R . .
C21 C 1.54923(18) -0.08281(18) 0.14367(15) 0.0264(4) Uani 1 1 d . . .
H21 H 1.6154 -0.0685 0.0960 0.032 Uiso 1 1 calc R . .
C22 C 1.42648(18) 0.01096(18) 0.14753(15) 0.0239(4) Uani 1 1 d . . .
H22 H 1.4085 0.0883 0.1013 0.029 Uiso 1 1 calc R . .
C23 C 1.13270(16) 0.16133(17) 0.08831(13) 0.0197(4) Uani 1 1 d . . .
C24 C 1.12605(19) 0.07304(19) 0.04120(14) 0.0264(4) Uani 1 1 d . . .
H24 H 1.1411 -0.0083 0.0797 0.032 Uiso 1 1 calc R . .
C25 C 1.0978(2) 0.1017(2) -0.06108(15) 0.0304(5) Uani 1 1 d . . .
H25 H 1.0936 0.0402 -0.0921 0.036 Uiso 1 1 calc R . .
C26 C 1.07582(19) 0.2194(2) -0.11784(15) 0.0300(5) Uani 1 1 d . . .
H26 H 1.0563 0.2393 -0.1879 0.036 Uiso 1 1 calc R . .
C27 C 1.0824(2) 0.3083(2) -0.07222(15) 0.0339(5) Uani 1 1 d . . .
H27 H 1.0673 0.3894 -0.1111 0.041 Uiso 1 1 calc R . .
C28 C 1.11089(19) 0.27984(18) 0.03033(15) 0.0290(5) Uani 1 1 d . . .
H28 H 1.1155 0.3414 0.0610 0.035 Uiso 1 1 calc R . .
C29 C 1.19501(17) 0.24527(17) 0.25213(14) 0.0207(4) Uani 1 1 d . . .
H29A H 1.2526 0.2142 0.3086 0.025 Uiso 1 1 calc R . .
H29B H 1.2362 0.2829 0.1901 0.025 Uiso 1 1 calc R . .
C30 C 1.06671(17) 0.34368(16) 0.28499(14) 0.0182(4) Uani 1 1 d . . .
H30 H 1.0167 0.3880 0.2231 0.022 Uiso 1 1 calc R . .
C31 C 1.08566(18) 0.43824(17) 0.33235(15) 0.0245(4) Uani 1 1 d . . .
H31A H 1.1370 0.3932 0.3925 0.029 Uiso 1 1 calc R . .
H31B H 1.1358 0.4783 0.2805 0.029 Uiso 1 1 calc R . .
C32 C 0.96192(18) 0.53956(17) 0.36791(15) 0.0260(4) Uani 1 1 d . . .
H32A H 0.9061 0.5792 0.3110 0.039 Uiso 1 1 calc R . .
H32B H 0.9821 0.6021 0.3884 0.039 Uiso 1 1 calc R . .
H32C H 0.9180 0.5025 0.4272 0.039 Uiso 1 1 calc R . .
P1 P 0.61730(4) 0.29205(4) 0.29464(3) 0.01602(11) Uani 1 1 d . . .
P8 P 1.17101(4) 0.11561(4) 0.22289(4) 0.01678(11) Uani 1 1 d . . .
S1 S 0.83080(4) 0.11517(4) 0.42613(3) 0.01640(10) Uani 1 1 d . . .
S2 S 0.97960(4) 0.25989(4) 0.37949(3) 0.01635(10) Uani 1 1 d . . .
Ni1 Ni 0.78980(2) 0.29655(2) 0.329996(16) 0.01501(7) Uani 1 1 d . . .
Ni2 Ni 1.01611(2) 0.08871(2) 0.328525(16) 0.01521(7) Uani 1 1 d . . .
Cl1 Cl 0.75224(4) 0.47507(4) 0.22532(4) 0.02356(11) Uani 1 1 d . . .
Cl2 Cl 1.04032(4) -0.08175(4) 0.28034(3) 0.02152(11) Uani 1 1 d . . .

loop_
_atom_site_aniso_label
_atom_site_aniso_U_11
_atom_site_aniso_U_22
_atom_site_aniso_U_33
_atom_site_aniso_U_23
_atom_site_aniso_U_13
_atom_site_aniso_U_12
C1 0.0204(9) 0.0137(9) 0.0201(9) -0.0023(7) -0.0029(7) -0.0069(7)
C2 0.0198(10) 0.0318(11) 0.0256(11) -0.0101(9) -0.0010(8) -0.0081(9)
C3 0.0334(12) 0.0441(14) 0.0264(11) -0.0150(10) 0.0064(9) -0.0162(10)
C4 0.0414(13) 0.0288(11) 0.0200(10) -0.0054(8) -0.0033(9) -0.0173(10)
C5 0.0323(12) 0.0335(12) 0.0283(11) -0.0044(9) -0.0067(9) -0.0191(10)
C6 0.0247(10) 0.0340(12) 0.0258(11) -0.0092(9) 0.0017(8) -0.0165(9)
C7 0.0152(9) 0.0172(9) 0.0225(10) -0.0062(7) -0.0014(7) -0.0074(7)
C8 0.0244(10) 0.0266(11) 0.0225(10) -0.0047(8) -0.0053(8) -0.0075(8)
C9 0.0277(11) 0.0302(11) 0.0215(10) -0.0117(8) 0.0035(8) -0.0114(9)
C10 0.0174(10) 0.0206(10) 0.0320(11) -0.0102(8) 0.0036(8) -0.0079(8)
C11 0.0187(10) 0.0183(10) 0.0286(11) -0.0020(8) -0.0012(8) -0.0056(8)
C12 0.0189(9) 0.0199(10) 0.0221(10) -0.0034(8) 0.0004(7) -0.0078(8)
C13 0.0166(9) 0.0191(9) 0.0238(10) -0.0026(8) 0.0008(7) -0.0089(8)
C14 0.0178(9) 0.0171(9) 0.0195(9) -0.0030(7) -0.0023(7) -0.0079(7)
C15 0.0243(10) 0.0204(10) 0.0238(10) 0.0025(8) -0.0068(8) -0.0108(8)
C16 0.0344(12) 0.0237(11) 0.0439(13) -0.0011(9) -0.0071(10) -0.0177(10)
C17 0.0154(9) 0.0197(9) 0.0180(9) -0.0068(7) -0.0012(7) -0.0055(7)
C18 0.0200(9) 0.0222(10) 0.0169(9) -0.0048(7) 0.0000(7) -0.0089(8)
C19 0.0235(10) 0.0197(10) 0.0231(10) -0.0027(8) -0.0082(8) -0.0067(8)
C20 0.0155(9) 0.0266(11) 0.0276(11) -0.0108(8) -0.0047(8) -0.0019(8)
C21 0.0170(10) 0.0304(11) 0.0295(11) -0.0078(9) 0.0046(8) -0.0085(8)
C22 0.0218(10) 0.0203(10) 0.0257(10) -0.0011(8) 0.0010(8) -0.0073(8)
C23 0.0156(9) 0.0214(10) 0.0198(10) -0.0034(8) 0.0006(7) -0.0060(8)
C24 0.0321(11) 0.0258(11) 0.0232(10) -0.0005(8) -0.0024(8) -0.0154(9)
C25 0.0359(12) 0.0387(13) 0.0247(11) -0.0037(9) -0.0043(9) -0.0229(10)
C26 0.0278(11) 0.0400(13) 0.0208(10) 0.0015(9) -0.0046(8) -0.0149(10)
C27 0.0421(13) 0.0268(11) 0.0244(11) 0.0051(9) -0.0036(9) -0.0105(10)
C28 0.0370(12) 0.0217(10) 0.0270(11) -0.0052(8) 0.0013(9) -0.0115(9)
C29 0.0186(9) 0.0210(10) 0.0247(10) -0.0051(8) -0.0006(7) -0.0098(8)
C30 0.0181(9) 0.0174(9) 0.0206(9) -0.0038(7) 0.0007(7) -0.0092(8)
C31 0.0233(10) 0.0236(10) 0.0320(11) -0.0108(8) -0.0003(8) -0.0122(8)
C32 0.0301(11) 0.0215(10) 0.0291(11) -0.0085(8) -0.0019(8) -0.0111(9)
P1 0.0143(2) 0.0148(2) 0.0179(2) -0.00206(18) -0.00133(17) -0.00529(18)
P8 0.0149(2) 0.0154(2) 0.0194(2) -0.00367(18) -0.00018(18) -0.00560(19)
S1 0.0167(2) 0.0163(2) 0.0159(2) -0.00140(17) -0.00115(17) -0.00708(18)
S2 0.0154(2) 0.0165(2) 0.0182(2) -0.00458(17) -0.00132(17) -0.00664(18)
Ni1 0.01384(13) 0.01278(12) 0.01784(13) -0.00228(9) -0.00111(9) -0.00507(9)
Ni2 0.01399(13) 0.01354(13) 0.01791(13) -0.00329(9) -0.00060(9) -0.00531(9)
Cl1 0.0236(2) 0.0152(2) 0.0307(3) 0.00190(18) -0.00620(19) -0.00812(19)
Cl2 0.0197(2) 0.0165(2) 0.0294(3) -0.00797(18) -0.00070(18) -0.00667(18)

loop_
_atom_type_symbol
_atom_type_description
_atom_type_scat_dispersion_real
_atom_type_scat_dispersion_imag
_atom_type_scat_source
C C 0.0033 0.0016 'International Tables Vol C Tables 4.2.6.8 and 6.1.1.4'
H H 0.0000 0.0000 'International Tables Vol C Tables 4.2.6.8 and 6.1.1.4'
P P 0.1023 0.0942 'International Tables Vol C Tables 4.2.6.8 and 6.1.1.4'
S S 0.1246 0.1234 'International Tables Vol C Tables 4.2.6.8 and 6.1.1.4'
Ni Ni 0.3393 1.1124 'International Tables Vol C Tables 4.2.6.8 and 6.1.1.4'
Cl Cl 0.1484 0.1585 'International Tables Vol C Tables 4.2.6.8 and 6.1.1.4'
O O 0.0106 0.0060 'International Tables Vol C Tables 4.2.6.8 and 6.1.1.4'

loop_
_geom_angle_atom_site_label_1
_geom_angle_atom_site_label_2
_geom_angle_atom_site_label_3
_geom_angle
_geom_angle_site_symmetry_1
_geom_angle_site_symmetry_3
_geom_angle_publ_flag
C2 C1 C6 119.10(17) . . ?
C2 C1 P1 119.69(14) . . ?
C6 C1 P1 121.08(14) . . ?
C3 C2 C1 120.04(18) . . ?
C3 C2 H2 120.0 . . ?
C1 C2 H2 120.0 . . ?
C4 C3 C2 120.44(19) . . ?
C4 C3 H3 119.8 . . ?
C2 C3 H3 119.8 . . ?
C5 C4 C3 119.92(18) . . ?
C5 C4 H4 120.0 . . ?
C3 C4 H4 120.0 . . ?
C4 C5 C6 120.21(19) . . ?
C4 C5 H5 119.9 . . ?
C6 C5 H5 119.9 . . ?
C5 C6 C1 120.27(18) . . ?
C5 C6 H6 119.9 . . ?
C1 C6 H6 119.9 . . ?
C8 C7 C12 119.11(17) . . ?
C8 C7 P1 117.64(14) . . ?
C12 C7 P1 123.08(14) . . ?
C9 C8 C7 121.02(18) . . ?
C9 C8 H8 119.5 . . ?
C7 C8 H8 119.5 . . ?
C10 C9 C8 119.32(18) . . ?
C10 C9 H9 120.3 . . ?
C8 C9 H9 120.3 . . ?
C11 C10 C9 120.23(17) . . ?
C11 C10 H10 119.9 . . ?
C9 C10 H10 119.9 . . ?
C10 C11 C12 120.51(18) . . ?
C10 C11 H11 119.7 . . ?
C12 C11 H11 119.7 . . ?
C11 C12 C7 119.80(18) . . ?
C11 C12 H12 120.1 . . ?
C7 C12 H12 120.1 . . ?
C14 C13 P1 108.16(12) . . ?
C14 C13 H13A 110.1 . . ?
P1 C13 H13A 110.1 . . ?
C14 C13 H13B 110.1 . . ?
P1 C13 H13B 110.1 . . ?
H13A C13 H13B 108.4 . . ?
C15 C14 C13 113.92(15) . . ?
C15 C14 S1 108.80(12) . . ?
C13 C14 S1 106.24(12) . . ?
C15 C14 H14 109.3 . . ?
C13 C14 H14 109.3 . . ?
S1 C14 H14 109.3 . . ?
C14 C15 C16 112.59(16) . . ?
C14 C15 H15A 109.1 . . ?
C16 C15 H15A 109.1 . . ?
C14 C15 H15B 109.1 . . ?
C16 C15 H15B 109.1 . . ?
H15A C15 H15B 107.8 . . ?
C15 C16 H16A 109.5 . . ?
C15 C16 H16B 109.5 . . ?
H16A C16 H16B 109.5 . . ?
C15 C16 H16C 109.5 . . ?
H16A C16 H16C 109.5 . . ?
H16B C16 H16C 109.5 . . ?
C18 C17 C22 119.59(16) . . ?
C18 C17 P8 121.33(14) . . ?
C22 C17 P8 119.08(14) . . ?
C17 C18 C19 119.97(17) . . ?
C17 C18 H18 120.0 . . ?
C19 C18 H18 120.0 . . ?
C20 C19 C18 120.15(18) . . ?
C20 C19 H19 119.9 . . ?
C18 C19 H19 119.9 . . ?
C21 C20 C19 120.14(17) . . ?
C21 C20 H20 119.9 . . ?
C19 C20 H20 119.9 . . ?
C20 C21 C22 120.04(18) . . ?
C20 C21 H21 120.0 . . ?
C22 C21 H21 120.0 . . ?
C21 C22 C17 120.07(18) . . ?
C21 C22 H22 120.0 . . ?
C17 C22 H22 120.0 . . ?
C24 C23 C28 118.53(17) . . ?
C24 C23 P8 118.15(14) . . ?
C28 C23 P8 123.33(14) . . ?
C25 C24 C23 121.04(19) . . ?
C25 C24 H24 119.5 . . ?
C23 C24 H24 119.5 . . ?
C26 C25 C24 120.07(19) . . ?
C26 C25 H25 120.0 . . ?
C24 C25 H25 120.0 . . ?
C27 C26 C25 119.64(18) . . ?
C27 C26 H26 120.2 . . ?
C25 C26 H26 120.2 . . ?
C26 C27 C28 120.4(2) . . ?
C26 C27 H27 119.8 . . ?
C28 C27 H27 119.8 . . ?
C27 C28 C23 120.30(19) . . ?
C27 C28 H28 119.8 . . ?
C23 C28 H28 119.8 . . ?
C30 C29 P8 110.35(12) . . ?
C30 C29 H29A 109.6 . . ?
P8 C29 H29A 109.6 . . ?
C30 C29 H29B 109.6 . . ?
P8 C29 H29B 109.6 . . ?
H29A C29 H29B 108.1 . . ?
C29 C30 C31 111.42(15) . . ?
C29 C30 S2 106.74(13) . . ?
C31 C30 S2 111.08(12) . . ?
C29 C30 H30 109.2 . . ?
C31 C30 H30 109.2 . . ?
S2 C30 H30 109.2 . . ?
C32 C31 C30 114.78(16) . . ?
C32 C31 H31A 108.6 . . ?
C30 C31 H31A 108.6 . . ?
C32 C31 H31B 108.6 . . ?
C30 C31 H31B 108.6 . . ?
H31A C31 H31B 107.5 . . ?
C31 C32 H32A 109.5 . . ?
C31 C32 H32B 109.5 . . ?
H32A C32 H32B 109.5 . . ?
C31 C32 H32C 109.5 . . ?
H32A C32 H32C 109.5 . . ?
H32B C32 H32C 109.5 . . ?
C1 P1 C7 108.64(9) . . ?
C1 P1 C13 104.05(9) . . ?
C7 P1 C13 105.37(9) . . ?
C1 P1 Ni1 114.29(7) . . ?
C7 P1 Ni1 114.95(6) . . ?
C13 P1 Ni1 108.61(7) . . ?
C17 P8 C23 103.83(9) . . ?
C17 P8 C29 104.91(9) . . ?
C23 P8 C29 105.89(9) . . ?
C17 P8 Ni2 120.83(7) . . ?
C23 P8 Ni2 112.32(6) . . ?
C29 P8 Ni2 107.94(7) . . ?
C14 S1 Ni1 105.69(6) . . ?
C14 S1 Ni2 110.96(6) . . ?
Ni1 S1 Ni2 77.70(4) . . ?
C30 S2 Ni2 108.11(6) . . ?
C30 S2 Ni1 112.52(7) . . ?
Ni2 S2 Ni1 77.59(3) . . ?
P1 Ni1 S1 88.52(4) . . ?
P1 Ni1 Cl1 90.90(4) . . ?
S1 Ni1 Cl1 176.855(19) . . ?
P1 Ni1 S2 168.27(2) . . ?
S1 Ni1 S2 80.06(4) . . ?
Cl1 Ni1 S2 100.35(4) . . ?
P1 Ni1 Ni2 119.90(3) . . ?
S1 Ni1 Ni2 52.44(3) . . ?
Cl1 Ni1 Ni2 125.54(3) . . ?
S2 Ni1 Ni2 50.25(2) . . ?
P8 Ni2 S2 88.49(4) . . ?
P8 Ni2 Cl2 94.76(3) . . ?
S2 Ni2 Cl2 176.412(19) . . ?
P8 Ni2 S1 164.92(2) . . ?
S2 Ni2 S1 79.61(4) . . ?
Cl2 Ni2 S1 96.93(4) . . ?
P8 Ni2 Ni1 115.25(3) . . ?
S2 Ni2 Ni1 52.16(2) . . ?
Cl2 Ni2 Ni1 124.75(3) . . ?
S1 Ni2 Ni1 49.86(3) . . ?

loop_
_geom_bond_atom_site_label_1
_geom_bond_atom_site_label_2
_geom_bond_distance
_geom_bond_site_symmetry_2
_geom_bond_publ_flag
C1 C2 1.389(3) . ?
C1 C6 1.395(3) . ?
C1 P1 1.8124(18) . ?
C2 C3 1.387(3) . ?
C2 H2 0.9500 . ?
C3 C4 1.379(3) . ?
C3 H3 0.9500 . ?
C4 C5 1.376(3) . ?
C4 H4 0.9500 . ?
C5 C6 1.386(3) . ?
C5 H5 0.9500 . ?
C6 H6 0.9500 . ?
C7 C8 1.389(3) . ?
C7 C12 1.391(3) . ?
C7 P1 1.8140(19) . ?
C8 C9 1.390(3) . ?
C8 H8 0.9500 . ?
C9 C10 1.384(3) . ?
C9 H9 0.9500 . ?
C10 C11 1.380(3) . ?
C10 H10 0.9500 . ?
C11 C12 1.392(3) . ?
C11 H11 0.9500 . ?
C12 H12 0.9500 . ?
C13 C14 1.527(2) . ?
C13 P1 1.8391(19) . ?
C13 H13A 0.9900 . ?
C13 H13B 0.9900 . ?
C14 C15 1.522(3) . ?
C14 S1 1.8532(18) . ?
C14 H14 1.0000 . ?
C15 C16 1.525(3) . ?
C15 H15A 0.9900 . ?
C15 H15B 0.9900 . ?
C16 H16A 0.9800 . ?
C16 H16B 0.9800 . ?
C16 H16C 0.9800 . ?
C17 C18 1.389(3) . ?
C17 C22 1.395(3) . ?
C17 P8 1.8193(19) . ?
C18 C19 1.395(3) . ?
C18 H18 0.9500 . ?
C19 C20 1.386(3) . ?
C19 H19 0.9500 . ?
C20 C21 1.381(3) . ?
C20 H20 0.9500 . ?
C21 C22 1.394(3) . ?
C21 H21 0.9500 . ?
C22 H22 0.9500 . ?
C23 C24 1.388(3) . ?
C23 C28 1.394(3) . ?
C23 P8 1.8228(19) . ?
C24 C25 1.386(3) . ?
C24 H24 0.9500 . ?
C25 C26 1.381(3) . ?
C25 H25 0.9500 . ?
C26 C27 1.382(3) . ?
C26 H26 0.9500 . ?
C27 C28 1.391(3) . ?
C27 H27 0.9500 . ?
C28 H28 0.9500 . ?
C29 C30 1.528(2) . ?
C29 P8 1.8294(18) . ?
C29 H29A 0.9900 . ?
C29 H29B 0.9900 . ?
C30 C31 1.528(2) . ?
C30 S2 1.8479(19) . ?
C30 H30 1.0000 . ?
C31 C32 1.525(3) . ?
C31 H31A 0.9900 . ?
C31 H31B 0.9900 . ?
C32 H32A 0.9800 . ?
C32 H32B 0.9800 . ?
C32 H32C 0.9800 . ?
P1 Ni1 2.1460(7) . ?
P8 Ni2 2.1591(9) . ?
S1 Ni1 2.1583(9) . ?
S1 Ni2 2.2378(9) . ?
S2 Ni2 2.1713(7) . ?
S2 Ni1 2.2303(7) . ?
Ni1 Cl1 2.1835(9) . ?
Ni1 Ni2 2.7583(12) . ?
Ni2 Cl2 2.1853(7) . ?
